data_1544962
loop_
_publ_author_name
'Cheng, Jian'
'Li, Weipeng'
'Duan, Yingqian'
'Cheng, Yixiang'
'Yu, Shouyun'
'Zhu, Chengjian'

_publ_section_title
;
 Relay Visible-Light Photoredox Catalysis: Synthesis of Pyrazole
 Derivatives via Formal [4 + 1] Annulation and Aromatization.
;
_journal_name_full 'Organic letters'
_journal_paper_doi 10.1021/acs.orglett.6b03497
_journal_year 2016
_chemical_formula_sum 'C20 H18 N2 O3'
_chemical_formula_weight 334.36
_space_group_crystal_system orthorhombic
_space_group_IT_number 61
_space_group_name_Hall '-P 2ac 2ab'
_space_group_name_H-M_alt 'P b c a'
_symmetry_space_group_name_Hall '-P 2ac 2ab'
_symmetry_space_group_name_H-M 'P b c a'
_atom_sites_solution_hydrogens geom
_audit_creation_method SHELXL-2014/7
_cell_angle_alpha 90
_cell_angle_beta 90
_cell_angle_gamma 90
_cell_formula_units_Z 8
_cell_length_a 12.422(3)
_cell_length_b 14.815(4)
_cell_length_c 17.902(5)
_cell_measurement_reflns_used 4101
_cell_measurement_temperature 296(2)
_cell_measurement_theta_max 26.53
_cell_measurement_theta_min 2.42
_cell_volume 3294.5(15)
_computing_cell_refinement 'Bruker SAINT'
_computing_data_collection 'Bruker APEX2'
_computing_data_reduction 'Bruker SAINT'
_computing_molecular_graphics 'Bruker SHELXTL'
_computing_publication_material 'Bruker SHELXTL'
_computing_structure_refinement 'SHELXL-2014 (Sheldrick 2014)'
_computing_structure_solution 'SHELXS-97 (Sheldrick 2008)'
_diffrn_ambient_temperature 296(2)
_diffrn_measured_fraction_theta_full 0.999
_diffrn_measured_fraction_theta_max 0.999
_diffrn_measurement_device_type 'Bruker APEX-II CCD'
_diffrn_measurement_method '\f and \w scans'
_diffrn_radiation_type MoK\a
_diffrn_radiation_wavelength 0.71073
_diffrn_reflns_av_R_equivalents 0.0732
_diffrn_reflns_av_unetI/netI 0.0498
_diffrn_reflns_Laue_measured_fraction_full 0.999
_diffrn_reflns_Laue_measured_fraction_max 0.999
_diffrn_reflns_limit_h_max 10
_diffrn_reflns_limit_h_min -14
_diffrn_reflns_limit_k_max 17
_diffrn_reflns_limit_k_min -17
_diffrn_reflns_limit_l_max 21
_diffrn_reflns_limit_l_min -21
_diffrn_reflns_number 17549
_diffrn_reflns_point_group_measured_fraction_full 0.999
_diffrn_reflns_point_group_measured_fraction_max 0.999
_diffrn_reflns_theta_full 25.010
_diffrn_reflns_theta_max 25.010
_diffrn_reflns_theta_min 2.275
_exptl_absorpt_coefficient_mu 0.092
_exptl_crystal_colour
;
;
_exptl_crystal_density_diffrn 1.348
_exptl_crystal_description
;
;
_exptl_crystal_F_000 1408
_exptl_crystal_size_max 0.270
_exptl_crystal_size_mid 0.250
_exptl_crystal_size_min 0.220
_refine_diff_density_max 0.165
_refine_diff_density_min -0.264
_refine_diff_density_rms 0.047
_refine_ls_extinction_method none
_refine_ls_goodness_of_fit_ref 1.128
_refine_ls_hydrogen_treatment constr
_refine_ls_matrix_type full
_refine_ls_number_parameters 228
_refine_ls_number_reflns 2900
_refine_ls_number_restraints 0
_refine_ls_restrained_S_all 1.128
_refine_ls_R_factor_all 0.1048
_refine_ls_R_factor_gt 0.0646
_refine_ls_shift/su_max 0.000
_refine_ls_shift/su_mean 0.000
_refine_ls_structure_factor_coef Fsqd
_refine_ls_weighting_details 'w=1/[\s^2^(Fo^2^)+(0.0427P)^2^+2.1111P] where P=(Fo^2^+2Fc^2^)/3'
_refine_ls_weighting_scheme calc
_refine_ls_wR_factor_gt 0.1187
_refine_ls_wR_factor_ref 0.1361
_reflns_Friedel_coverage 0.000
_reflns_number_gt 1983
_reflns_number_total 2900
_reflns_threshold_expression 'I > 2\s(I)'
_cod_data_source_file ol6b03497_si_002.cif
_cod_data_source_block 20161010ZCJ_3ab_0m_a
_cod_original_cell_volume 3294.5(16)
_cod_database_code 1544962
_shelx_shelxl_version_number 2014/7
_shelx_space_group_comment
;
The symmetry employed for this shelxl refinement is uniquely defined
by the following loop, which should always be used as a source of
symmetry information in preference to the above space-group names.
They are only intended as comments.
;
_shelx_estimated_absorpt_t_min 0.976
_shelx_estimated_absorpt_t_max 0.980

loop_
_space_group_symop_operation_xyz
'x, y, z'
'-x+1/2, -y, z+1/2'
'-x, y+1/2, -z+1/2'
'x+1/2, -y+1/2, -z'
'-x, -y, -z'
'x-1/2, y, -z-1/2'
'x, -y-1/2, z-1/2'
'-x-1/2, y-1/2, z'

loop_
_atom_site_label
_atom_site_type_symbol
_atom_site_fract_x
_atom_site_fract_y
_atom_site_fract_z
_atom_site_U_iso_or_equiv
_atom_site_adp_type
_atom_site_occupancy
_atom_site_site_symmetry_order
_atom_site_calc_flag
_atom_site_refinement_flags_posn
_atom_site_refinement_flags_adp
C1 C 0.4073(2) 0.3502(2) 0.58108(16) 0.0435(7) Uani 1 1 d . .
H1A H 0.3518 0.3171 0.5546 0.052 Uiso 1 1 calc R U
H1B H 0.3780 0.4080 0.5963 0.052 Uiso 1 1 calc R U
C2 C 0.4439(2) 0.29727(19) 0.64907(15) 0.0390(7) Uani 1 1 d . .
H2A H 0.3859 0.2950 0.6853 0.047 Uiso 1 1 calc R U
H2B H 0.4607 0.2358 0.6344 0.047 Uiso 1 1 calc R U
C3 C 0.5421(2) 0.33969(18) 0.68469(15) 0.0354(7) Uani 1 1 d . .
C4 C 0.5557(2) 0.34248(19) 0.76123(16) 0.0441(7) Uani 1 1 d . .
H4 H 0.5029 0.3179 0.7920 0.053 Uiso 1 1 calc R U
C5 C 0.6457(2) 0.3809(2) 0.79309(16) 0.0470(8) Uani 1 1 d . .
H5 H 0.6534 0.3819 0.8448 0.056 Uiso 1 1 calc R U
C6 C 0.7245(2) 0.41790(19) 0.74792(17) 0.0443(7) Uani 1 1 d . .
H6 H 0.7852 0.4441 0.7691 0.053 Uiso 1 1 calc R U
C7 C 0.7127(2) 0.41583(18) 0.67123(16) 0.0399(7) Uani 1 1 d . .
H7 H 0.7660 0.4408 0.6412 0.048 Uiso 1 1 calc R U
C8 C 0.6223(2) 0.37697(17) 0.63803(14) 0.0330(6) Uani 1 1 d . .
C9 C 0.6030(2) 0.37647(18) 0.55698(15) 0.0336(6) Uani 1 1 d . .
C10 C 0.6639(2) 0.39124(18) 0.49219(14) 0.0342(6) Uani 1 1 d . .
C11 C 0.7794(2) 0.4130(2) 0.48601(15) 0.0365(7) Uani 1 1 d . .
C12 C 0.9538(2) 0.3782(2) 0.53233(18) 0.0588(9) Uani 1 1 d . .
H12A H 0.9821 0.3849 0.4827 0.088 Uiso 1 1 calc R U
H12B H 0.9908 0.3300 0.5574 0.088 Uiso 1 1 calc R U
H12C H 0.9640 0.4334 0.5596 0.088 Uiso 1 1 calc R U
C13 C 0.5902(2) 0.38524(18) 0.43233(15) 0.0350(7) Uani 1 1 d . .
C14 C 0.6066(2) 0.38829(18) 0.35039(15) 0.0339(6) Uani 1 1 d . .
C15 C 0.6999(2) 0.35738(18) 0.31647(15) 0.0385(7) Uani 1 1 d . .
H15 H 0.7564 0.3374 0.3462 0.046 Uiso 1 1 calc R U
C16 C 0.7113(2) 0.35534(19) 0.23972(16) 0.0391(7) Uani 1 1 d . .
H16 H 0.7748 0.3341 0.2184 0.047 Uiso 1 1 calc R U
C17 C 0.6281(2) 0.38500(19) 0.19469(15) 0.0360(7) Uani 1 1 d . .
C18 C 0.5340(2) 0.41676(18) 0.22729(14) 0.0372(7) Uani 1 1 d . .
H18 H 0.4778 0.4369 0.1973 0.045 Uiso 1 1 calc R U
C19 C 0.5234(2) 0.41852(18) 0.30392(14) 0.0368(7) Uani 1 1 d . .
H19 H 0.4600 0.4401 0.3251 0.044 Uiso 1 1 calc R U
C20 C 0.7229(2) 0.3541(2) 0.08084(17) 0.0576(9) Uani 1 1 d . .
H20A H 0.7836 0.3909 0.0939 0.086 Uiso 1 1 calc R U
H20B H 0.7117 0.3566 0.0278 0.086 Uiso 1 1 calc R U
H20C H 0.7364 0.2928 0.0956 0.086 Uiso 1 1 calc R U
N1 N 0.50097(17) 0.36360(15) 0.53270(12) 0.0375(6) Uani 1 1 d . .
N2 N 0.49032(17) 0.36797(16) 0.45751(12) 0.0410(6) Uani 1 1 d . .
O1 O 0.83997(14) 0.35757(14) 0.52830(11) 0.0463(5) Uani 1 1 d . .
O2 O 0.81682(16) 0.47131(15) 0.44755(12) 0.0591(6) Uani 1 1 d . .
O3 O 0.62931(15) 0.38674(15) 0.11827(10) 0.0488(6) Uani 1 1 d . .

loop_
_atom_site_aniso_label
_atom_site_aniso_U_11
_atom_site_aniso_U_22
_atom_site_aniso_U_33
_atom_site_aniso_U_23
_atom_site_aniso_U_13
_atom_site_aniso_U_12
C1 0.0292(14) 0.0550(19) 0.0464(18) 0.0019(15) 0.0039(13) -0.0020(14)
C2 0.0344(15) 0.0427(17) 0.0398(17) 0.0002(13) 0.0038(13) -0.0031(13)
C3 0.0378(15) 0.0312(15) 0.0373(17) 0.0008(12) 0.0012(13) 0.0049(13)
C4 0.0473(18) 0.0448(18) 0.0401(18) 0.0024(14) 0.0038(15) 0.0012(15)
C5 0.060(2) 0.0450(18) 0.0358(17) 0.0005(14) -0.0074(15) 0.0039(16)
C6 0.0483(18) 0.0405(17) 0.0441(18) -0.0021(15) -0.0126(15) -0.0018(15)
C7 0.0416(16) 0.0337(16) 0.0445(18) -0.0010(13) 0.0004(14) -0.0037(14)
C8 0.0353(15) 0.0297(15) 0.0340(15) -0.0016(12) -0.0011(12) 0.0018(12)
C9 0.0327(14) 0.0323(16) 0.0359(16) 0.0012(12) -0.0020(12) -0.0027(12)
C10 0.0340(15) 0.0346(15) 0.0339(16) 0.0021(12) -0.0014(13) -0.0001(13)
C11 0.0360(15) 0.0410(17) 0.0323(15) 0.0009(14) -0.0011(13) -0.0057(14)
C12 0.0308(16) 0.082(3) 0.064(2) 0.0024(19) -0.0014(15) -0.0036(17)
C13 0.0343(15) 0.0332(16) 0.0375(16) 0.0005(13) -0.0001(12) 0.0006(13)
C14 0.0315(14) 0.0328(16) 0.0375(16) -0.0008(12) -0.0006(12) -0.0011(13)
C15 0.0330(15) 0.0416(17) 0.0409(18) 0.0000(14) -0.0056(13) 0.0062(13)
C16 0.0323(15) 0.0428(17) 0.0421(18) -0.0022(14) 0.0033(13) 0.0031(13)
C17 0.0326(15) 0.0386(17) 0.0367(16) -0.0023(13) 0.0018(13) -0.0043(13)
C18 0.0315(15) 0.0437(17) 0.0365(17) -0.0003(13) -0.0043(13) 0.0059(13)
C19 0.0320(15) 0.0402(17) 0.0384(17) -0.0021(13) 0.0021(13) 0.0051(13)
C20 0.053(2) 0.074(2) 0.0465(19) -0.0102(17) 0.0150(16) 0.0065(18)
N1 0.0290(12) 0.0492(15) 0.0342(14) 0.0023(11) -0.0001(10) 0.0005(11)
N2 0.0369(13) 0.0521(16) 0.0340(14) 0.0014(11) -0.0015(11) -0.0002(12)
O1 0.0290(10) 0.0556(13) 0.0542(13) 0.0117(10) -0.0009(9) -0.0029(10)
O2 0.0505(13) 0.0681(15) 0.0587(14) 0.0250(12) -0.0043(11) -0.0218(12)
O3 0.0403(11) 0.0739(15) 0.0321(11) -0.0055(10) 0.0032(9) 0.0041(11)

loop_
_atom_type_symbol
_atom_type_description
_atom_type_scat_dispersion_real
_atom_type_scat_dispersion_imag
_atom_type_scat_source
C C 0.0033 0.0016 'International Tables Vol C Tables 4.2.6.8 and 6.1.1.4'
H H 0.0000 0.0000 'International Tables Vol C Tables 4.2.6.8 and 6.1.1.4'
N N 0.0061 0.0033 'International Tables Vol C Tables 4.2.6.8 and 6.1.1.4'
O O 0.0106 0.0060 'International Tables Vol C Tables 4.2.6.8 and 6.1.1.4'

loop_
_geom_angle_atom_site_label_1
_geom_angle_atom_site_label_2
_geom_angle_atom_site_label_3
_geom_angle
N1 C1 C2 107.9(2)
N1 C1 H1A 110.1
C2 C1 H1A 110.1
N1 C1 H1B 110.1
C2 C1 H1B 110.1
H1A C1 H1B 108.4
C3 C2 C1 111.4(2)
C3 C2 H2A 109.3
C1 C2 H2A 109.3
C3 C2 H2B 109.3
C1 C2 H2B 109.3
H2A C2 H2B 108.0
C4 C3 C8 119.2(3)
C4 C3 C2 122.0(3)
C8 C3 C2 118.8(2)
C5 C4 C3 121.5(3)
C5 C4 H4 119.3
C3 C4 H4 119.3
C4 C5 C6 119.7(3)
C4 C5 H5 120.1
C6 C5 H5 120.1
C7 C6 C5 119.8(3)
C7 C6 H6 120.1
C5 C6 H6 120.1
C6 C7 C8 121.2(3)
C6 C7 H7 119.4
C8 C7 H7 119.4
C7 C8 C3 118.5(2)
C7 C8 C9 123.6(2)
C3 C8 C9 117.8(2)
N1 C9 C10 105.2(2)
N1 C9 C8 118.1(2)
C10 C9 C8 136.7(2)
C9 C10 C13 105.6(2)
C9 C10 C11 128.4(2)
C13 C10 C11 126.0(2)
O2 C11 O1 123.1(3)
O2 C11 C10 125.3(3)
O1 C11 C10 111.6(2)
O1 C12 H12A 109.5
O1 C12 H12B 109.5
H12A C12 H12B 109.5
O1 C12 H12C 109.5
H12A C12 H12C 109.5
H12B C12 H12C 109.5
N2 C13 C10 110.8(2)
N2 C13 C14 117.7(2)
C10 C13 C14 131.4(2)
C15 C14 C19 117.6(2)
C15 C14 C13 122.6(2)
C19 C14 C13 119.8(2)
C16 C15 C14 121.9(3)
C16 C15 H15 119.0
C14 C15 H15 119.0
C15 C16 C17 119.7(3)
C15 C16 H16 120.1
C17 C16 H16 120.1
O3 C17 C16 125.5(2)
O3 C17 C18 115.0(2)
C16 C17 C18 119.5(2)
C19 C18 C17 120.3(2)
C19 C18 H18 119.8
C17 C18 H18 119.8
C18 C19 C14 121.0(2)
C18 C19 H19 119.5
C14 C19 H19 119.5
O3 C20 H20A 109.5
O3 C20 H20B 109.5
H20A C20 H20B 109.5
O3 C20 H20C 109.5
H20A C20 H20C 109.5
H20B C20 H20C 109.5
C9 N1 N2 113.8(2)
C9 N1 C1 125.0(2)
N2 N1 C1 121.1(2)
C13 N2 N1 104.6(2)
C11 O1 C12 116.4(2)
C17 O3 C20 118.2(2)

loop_
_geom_bond_atom_site_label_1
_geom_bond_atom_site_label_2
_geom_bond_distance
C1 N1 1.464(3)
C1 C2 1.517(4)
C1 H1A 0.9700
C1 H1B 0.9700
C2 C3 1.513(4)
C2 H2A 0.9700
C2 H2B 0.9700
C3 C4 1.381(4)
C3 C8 1.413(4)
C4 C5 1.378(4)
C4 H4 0.9300
C5 C6 1.383(4)
C5 H5 0.9300
C6 C7 1.381(4)
C6 H6 0.9300
C7 C8 1.394(4)
C7 H7 0.9300
C8 C9 1.471(4)
C9 N1 1.354(3)
C9 C10 1.402(4)
C10 C13 1.412(4)
C10 C11 1.475(4)
C11 O2 1.199(3)
C11 O1 1.346(3)
C12 O1 1.449(3)
C12 H12A 0.9600
C12 H12B 0.9600
C12 H12C 0.9600
C13 N2 1.345(3)
C13 C14 1.482(4)
C14 C15 1.386(4)
C14 C19 1.400(3)
C15 C16 1.382(4)
C15 H15 0.9300
C16 C17 1.383(4)
C16 H16 0.9300
C17 O3 1.368(3)
C17 C18 1.389(4)
C18 C19 1.378(3)
C18 H18 0.9300
C19 H19 0.9300
C20 O3 1.426(3)
C20 H20A 0.9600
C20 H20B 0.9600
C20 H20C 0.9600
N1 N2 1.354(3)
